data_2236233
loop_
_publ_author_name
'Xu, Wen-jie'
'Qiu, Xue-hui'
'Hua, Huai-jie'
'Tan, Song-de'
'Ding, Hai-yan'

_publ_section_title
;
 7-[(7<i>S</i>)-7-Azaniumyl-5-azaspiro[2.4]hept-5-yl]-8-chloro-6-fluoro-1-[(1<i>S</i>,2<i>R</i>)-2-fluorocyclopropyl]-4-oxo-1,4-dihydroquinoline-3-carboxylate
 methanol monosolvate
;
_journal_coeditor_code GO2064
_journal_issue 9
_journal_name_full 'Acta Crystallographica Section E'
_journal_page_first o2794
_journal_paper_doi 10.1107/S160053681203632X
_journal_volume 68
_journal_year 2012
_chemical_formula_iupac 'C19 H18 Cl F2 N3 O3, C H4 O'
_chemical_formula_moiety 'C19 H18 Cl F2 N3 O3, C H4 O'
_chemical_formula_sum 'C20 H22 Cl F2 N3 O4'
_chemical_formula_weight 441.86
_chemical_name_systematic
;
7-[(7<i>S</i>)-7-Azaniumyl-5-azaspiro[2.4]hept-5-yl]-8-chloro-6-fluoro-1-
[(1<i>S</i>,2<i>R</i>)-2-fluorocyclopropyl]-4-oxo-1,4-dihydroquinoline-
3-carboxylate methanol monosolvate
;
_space_group_IT_number 4
_space_group_name_Hall 'P 2yb'
_symmetry_cell_setting monoclinic
_symmetry_space_group_name_Hall 'P 2yb'
_symmetry_space_group_name_H-M 'P 1 21 1'
_atom_sites_solution_hydrogens geom
_atom_sites_solution_primary direct
_atom_sites_solution_secondary difmap
_audit_creation_method
;
  Olex2 1.1
  (compiled 2011.02.15 svn.r1672, GUI svn.r3494)
;
_cell_angle_alpha 90.00
_cell_angle_beta 104.474(3)
_cell_angle_gamma 90.00
_cell_formula_units_Z 2
_cell_length_a 8.7455(3)
_cell_length_b 8.2968(3)
_cell_length_c 14.0638(4)
_cell_measurement_temperature 293(2)
_cell_measurement_theta_max 66.86
_cell_measurement_theta_min 3.25
_cell_volume 988.08(6)
_computing_cell_refinement 'CrysAlis PRO (Agilent, 2011)'
_computing_data_collection 'CrysAlis PRO (Agilent, 2011)'
_computing_data_reduction 'CrysAlis PRO (Agilent, 2011)'
_computing_molecular_graphics '<i>OLEX2</i> (Dolomanov <i>et al.</i>, 2009)'
_computing_publication_material '<i>OLEX2</i> (Dolomanov <i>et al.</i>, 2009)'
_computing_structure_refinement '<i>OLEX2</i> (Dolomanov <i>et al.</i>, 2009)'
_computing_structure_solution '<i>OLEX2</i> (Dolomanov <i>et al.</i>, 2009)'
_diffrn_ambient_temperature 293(2)
_diffrn_measured_fraction_theta_full 0.998
_diffrn_measured_fraction_theta_max 0.998
_diffrn_measurement_device_type 'Agilent Xcalibur Sapphire3 Gemini ultra'
_diffrn_measurement_method '\w scans'
_diffrn_radiation_monochromator graphite
_diffrn_radiation_source 'fine-focus sealed tube'
_diffrn_radiation_type CuK\a
_diffrn_radiation_wavelength 1.54184
_diffrn_reflns_av_R_equivalents 0.0332
_diffrn_reflns_av_sigmaI/netI 0.0408
_diffrn_reflns_limit_h_max 10
_diffrn_reflns_limit_h_min -9
_diffrn_reflns_limit_k_max 9
_diffrn_reflns_limit_k_min -9
_diffrn_reflns_limit_l_max 16
_diffrn_reflns_limit_l_min -15
_diffrn_reflns_number 5115
_diffrn_reflns_theta_full 66.86
_diffrn_reflns_theta_max 66.86
_diffrn_reflns_theta_min 3.25
_exptl_absorpt_coefficient_mu 2.183
_exptl_absorpt_correction_T_max 1.00000
_exptl_absorpt_correction_T_min 0.99025
_exptl_absorpt_correction_type multi-scan
_exptl_absorpt_process_details
;
(CrysAlis PRO; Agilent, 2011)
;
_exptl_crystal_colour colourless
_exptl_crystal_density_diffrn 1.485
_exptl_crystal_density_method 'not measured'
_exptl_crystal_description block
_exptl_crystal_F_000 460
_exptl_crystal_size_max 0.2
_exptl_crystal_size_mid 0.1
_exptl_crystal_size_min 0.05
_refine_diff_density_max 0.213
_refine_diff_density_min -0.211
_refine_ls_abs_structure_details 'Flack, (1983), 856 Friedel pairs'
_refine_ls_abs_structure_Flack -0.024(19)
_refine_ls_extinction_method none
_refine_ls_goodness_of_fit_ref 1.081
_refine_ls_hydrogen_treatment constr
_refine_ls_matrix_type full
_refine_ls_number_parameters 273
_refine_ls_number_reflns 2745
_refine_ls_number_restraints 1
_refine_ls_restrained_S_all 1.081
_refine_ls_R_factor_all 0.0434
_refine_ls_R_factor_gt 0.0383
_refine_ls_shift/su_max 0.000
_refine_ls_shift/su_mean 0.000
_refine_ls_structure_factor_coef Fsqd
_refine_ls_weighting_details 'calc w=1/[\s^2^(Fo^2^)+(0.0582P)^2^+0.0956P] where P=(Fo^2^+2Fc^2^)/3'
_refine_ls_weighting_scheme calc
_refine_ls_wR_factor_gt 0.0955
_refine_ls_wR_factor_ref 0.0998
_reflns_number_gt 2537
_reflns_number_total 2745
_reflns_threshold_expression I>2sigma(I)
_cod_data_source_file go2064.cif
_cod_data_source_block I
_cod_original_cell_volume 988.07(5)
_cod_original_sg_symbol_H-M 'P 21'
_cod_database_code 2236233
_cod_database_fobs_code 2236233

loop_
_symmetry_equiv_pos_as_xyz
'x, y, z'
'-x, y+1/2, -z'

loop_
_atom_site_type_symbol
_atom_site_label
_atom_site_fract_x
_atom_site_fract_y
_atom_site_fract_z
_atom_site_U_iso_or_equiv
_atom_site_adp_type
_atom_site_calc_flag
_atom_site_refinement_flags
_atom_site_occupancy
_atom_site_symmetry_multiplicity
Cl Cl1 0.85678(8) 0.70137(11) 0.46653(5) 0.02508(19) Uani d . 1 1
F F1 0.4439(2) 0.5006(3) 0.63177(12) 0.0273(5) Uani d . 1 1
F F2 0.7157(2) 0.3005(3) 0.33304(16) 0.0357(5) Uani d . 1 1
N N1 0.5964(3) 0.6077(3) 0.27925(18) 0.0203(6) Uani d . 1 1
N N2 0.7559(3) 0.5849(4) 0.63790(17) 0.0230(6) Uani d . 1 1
N N3 0.9156(3) 0.6914(4) 0.89555(17) 0.0243(6) Uani d . 1 1
H H3A 1.0152 0.6728 0.9281 0.036 Uiso calc R 1 1
H H3B 0.8519 0.6240 0.9165 0.036 Uiso calc R 1 1
H H3C 0.8899 0.7925 0.9060 0.036 Uiso calc R 1 1
O O1 0.1338(2) 0.5512(3) 0.28669(16) 0.0259(5) Uani d . 1 1
O O2 0.0906(2) 0.5100(3) 0.07641(15) 0.0263(5) Uani d . 1 1
O O3 0.2332(2) 0.6989(3) 0.02739(14) 0.0258(5) Uani d . 1 1
C C1 0.4763(4) 0.6164(4) 0.1961(2) 0.0210(7) Uani d . 1 1
H H1A 0.5039 0.6322 0.1371 0.025 Uiso calc R 1 1
C C2 0.3199(4) 0.6040(4) 0.1921(2) 0.0225(7) Uani d . 1 1
C C3 0.2715(3) 0.5742(4) 0.2817(2) 0.0211(7) Uani d . 1 1
C C4 0.3635(4) 0.5465(4) 0.4621(2) 0.0228(7) Uani d . 1 1
H H4A 0.2589 0.5322 0.4642 0.027 Uiso calc R 1 1
C C5 0.4807(4) 0.5417(4) 0.5467(2) 0.0209(7) Uani d . 1 1
C C6 0.6391(4) 0.5778(4) 0.5504(2) 0.0225(7) Uani d . 1 1
C C7 0.6742(3) 0.6140(4) 0.4608(2) 0.0213(7) Uani d . 1 1
C C8 0.5596(4) 0.5974(4) 0.3706(2) 0.0200(7) Uani d . 1 1
C C9 0.4007(3) 0.5730(4) 0.3720(2) 0.0205(7) Uani d . 1 1
C C10 0.8951(4) 0.4780(5) 0.6564(2) 0.0253(8) Uani d . 1 1
H H10A 0.9615 0.5022 0.6124 0.030 Uiso calc R 1 1
H H10B 0.8639 0.3656 0.6490 0.030 Uiso calc R 1 1
C C11 0.9791(3) 0.5169(4) 0.7627(2) 0.0208(7) Uani d . 1 1
C C12 0.8986(3) 0.6661(4) 0.7881(2) 0.0202(7) Uani d . 1 1
H H12A 0.9402 0.7607 0.7612 0.024 Uiso calc R 1 1
C C13 0.7270(4) 0.6385(4) 0.7308(2) 0.0232(7) Uani d . 1 1
H H13A 0.6757 0.5561 0.7607 0.028 Uiso calc R 1 1
H H13B 0.6655 0.7371 0.7233 0.028 Uiso calc R 1 1
C C14 1.0352(4) 0.3823(4) 0.8350(2) 0.0243(7) Uani d . 1 1
H H14A 1.0215 0.2725 0.8107 0.029 Uiso calc R 1 1
H H14B 1.0249 0.3966 0.9016 0.029 Uiso calc R 1 1
C C15 1.1523(4) 0.4884(5) 0.8009(2) 0.0275(8) Uani d . 1 1
H H15A 1.2122 0.5658 0.8472 0.033 Uiso calc R 1 1
H H15B 1.2088 0.4418 0.7564 0.033 Uiso calc R 1 1
C C16 0.7537(3) 0.5663(4) 0.2680(2) 0.0207(7) Uani d . 1 1
H H16A 0.8311 0.6541 0.2790 0.025 Uiso calc R 1 1
C C17 0.8167(4) 0.4026(5) 0.3007(2) 0.0255(8) Uani d . 1 1
H H17A 0.9297 0.3938 0.3324 0.031 Uiso calc R 1 1
C C18 0.7710(4) 0.4402(5) 0.1939(2) 0.0274(8) Uani d . 1 1
H H18A 0.6755 0.3911 0.1543 0.033 Uiso calc R 1 1
H H18B 0.8549 0.4544 0.1607 0.033 Uiso calc R 1 1
C C19 0.2061(4) 0.6049(4) 0.0915(2) 0.0226(7) Uani d . 1 1
O O4 0.6931(2) 0.5098(3) 0.96034(16) 0.0306(6) Uani d . 1 1
H H4O 0.7168 0.4143 0.9593 0.046 Uiso calc R 1 1
C C20 0.5279(4) 0.5273(6) 0.9249(3) 0.0400(10) Uani d . 1 1
H H20A 0.4963 0.4929 0.8577 0.060 Uiso calc R 1 1
H H20B 0.4996 0.6383 0.9293 0.060 Uiso calc R 1 1
H H20C 0.4755 0.4625 0.9638 0.060 Uiso calc R 1 1

loop_
_atom_site_aniso_label
_atom_site_aniso_U_11
_atom_site_aniso_U_22
_atom_site_aniso_U_33
_atom_site_aniso_U_12
_atom_site_aniso_U_13
_atom_site_aniso_U_23
Cl1 0.0194(3) 0.0357(5) 0.0191(3) -0.0057(3) 0.0029(3) -0.0007(4)
F1 0.0257(10) 0.0426(13) 0.0147(9) -0.0042(9) 0.0073(7) 0.0033(9)
F2 0.0397(11) 0.0307(12) 0.0426(12) -0.0026(9) 0.0213(9) 0.0067(10)
N1 0.0178(12) 0.0267(17) 0.0157(12) 0.0005(11) 0.0029(10) 0.0018(12)
N2 0.0193(13) 0.0366(17) 0.0124(12) 0.0030(12) 0.0027(10) -0.0009(12)
N3 0.0237(12) 0.0302(16) 0.0159(12) 0.0016(13) -0.0004(10) -0.0028(14)
O1 0.0216(11) 0.0337(15) 0.0212(11) -0.0012(10) 0.0031(9) 0.0013(11)
O2 0.0255(12) 0.0295(14) 0.0201(11) -0.0029(10) -0.0018(9) -0.0025(11)
O3 0.0270(11) 0.0330(14) 0.0167(10) 0.0022(12) 0.0040(8) 0.0017(12)
C1 0.0234(15) 0.0207(18) 0.0179(14) 0.0015(13) 0.0030(12) 0.0016(14)
C2 0.0239(16) 0.0204(19) 0.0212(16) 0.0015(13) 0.0019(13) 0.0007(15)
C3 0.0208(16) 0.0220(17) 0.0193(15) 0.0005(13) 0.0027(12) -0.0016(14)
C4 0.0181(15) 0.030(2) 0.0202(15) 0.0001(13) 0.0051(12) -0.0003(15)
C5 0.0241(16) 0.0242(19) 0.0159(14) 0.0005(13) 0.0079(12) -0.0003(13)
C6 0.0219(15) 0.0264(19) 0.0182(14) 0.0011(13) 0.0032(12) -0.0011(15)
C7 0.0184(15) 0.0281(19) 0.0173(15) -0.0009(13) 0.0039(12) 0.0014(14)
C8 0.0223(15) 0.0203(18) 0.0170(14) 0.0000(13) 0.0043(12) 0.0003(14)
C9 0.0200(15) 0.0235(18) 0.0168(14) 0.0009(13) 0.0026(12) -0.0018(14)
C10 0.0273(18) 0.030(2) 0.0175(15) 0.0056(14) 0.0036(13) 0.0011(15)
C11 0.0193(15) 0.0259(18) 0.0160(14) -0.0018(13) 0.0024(12) -0.0002(14)
C12 0.0192(14) 0.027(2) 0.0139(13) 0.0003(12) 0.0023(11) 0.0019(13)
C13 0.0230(16) 0.0320(19) 0.0136(14) 0.0012(14) 0.0030(12) -0.0001(14)
C14 0.0294(17) 0.0232(18) 0.0191(15) 0.0027(14) 0.0042(13) 0.0013(14)
C15 0.0248(18) 0.028(2) 0.0273(17) 0.0037(14) 0.0030(13) -0.0040(16)
C16 0.0190(15) 0.0270(18) 0.0161(14) -0.0009(13) 0.0043(11) 0.0002(14)
C17 0.0239(16) 0.031(2) 0.0233(16) 0.0005(14) 0.0089(13) 0.0045(15)
C18 0.0276(18) 0.035(2) 0.0195(16) 0.0015(15) 0.0064(13) -0.0025(16)
C19 0.0217(16) 0.024(2) 0.0214(16) 0.0034(14) 0.0046(13) -0.0009(15)
O4 0.0255(12) 0.0366(15) 0.0283(12) 0.0029(11) 0.0040(9) 0.0031(12)
C20 0.0300(19) 0.055(3) 0.036(2) 0.0090(18) 0.0104(16) 0.005(2)

loop_
_atom_type_symbol
_atom_type_description
_atom_type_scat_dispersion_real
_atom_type_scat_dispersion_imag
_atom_type_scat_source
C C 0.0181 0.0091 'International Tables Vol C Tables 4.2.6.8 and 6.1.1.4'
H H 0.0000 0.0000 'International Tables Vol C Tables 4.2.6.8 and 6.1.1.4'
N N 0.0311 0.0180 'International Tables Vol C Tables 4.2.6.8 and 6.1.1.4'
O O 0.0492 0.0322 'International Tables Vol C Tables 4.2.6.8 and 6.1.1.4'
F F 0.0727 0.0534 'International Tables Vol C Tables 4.2.6.8 and 6.1.1.4'
Cl Cl 0.3639 0.7018 'International Tables Vol C Tables 4.2.6.8 and 6.1.1.4'

loop_
_geom_angle_atom_site_label_1
_geom_angle_atom_site_label_2
_geom_angle_atom_site_label_3
_geom_angle
C1 N1 C8 118.9(3)
C1 N1 C16 117.6(2)
C8 N1 C16 121.5(2)
C6 N2 C13 123.5(3)
C6 N2 C10 121.4(3)
C13 N2 C10 110.1(2)
C12 N3 H3A 109.5
C12 N3 H3B 109.5
H3A N3 H3B 109.5
C12 N3 H3C 109.5
H3A N3 H3C 109.5
H3B N3 H3C 109.5
C2 C1 N1 125.7(3)
C2 C1 H1A 117.2
N1 C1 H1A 117.2
C1 C2 C3 119.1(3)
C1 C2 C19 117.3(3)
C3 C2 C19 123.2(3)
O1 C3 C2 125.2(3)
O1 C3 C9 119.8(3)
C2 C3 C9 115.0(3)
C5 C4 C9 120.0(3)
C5 C4 H4A 120.0
C9 C4 H4A 120.0
F1 C5 C4 119.0(3)
F1 C5 C6 118.0(3)
C4 C5 C6 123.0(3)
N2 C6 C7 120.6(3)
N2 C6 C5 122.7(3)
C7 C6 C5 116.6(3)
C6 C7 C8 121.4(3)
C6 C7 Cl1 116.9(2)
C8 C7 Cl1 121.3(2)
N1 C8 C9 118.3(2)
N1 C8 C7 122.8(3)
C9 C8 C7 118.8(3)
C4 C9 C8 119.2(3)
C4 C9 C3 118.6(3)
C8 C9 C3 122.2(3)
N2 C10 C11 102.7(3)
N2 C10 H10A 111.2
C11 C10 H10A 111.2
N2 C10 H10B 111.2
C11 C10 H10B 111.2
H10A C10 H10B 109.1
C15 C11 C14 60.7(2)
C15 C11 C12 122.4(3)
C14 C11 C12 122.7(3)
C15 C11 C10 121.0(3)
C14 C11 C10 120.0(3)
C12 C11 C10 105.4(2)
N3 C12 C11 114.8(3)
N3 C12 C13 112.9(2)
C11 C12 C13 101.9(3)
N3 C12 H12A 109.0
C11 C12 H12A 109.0
C13 C12 H12A 109.0
N2 C13 C12 98.7(2)
N2 C13 H13A 112.0
C12 C13 H13A 112.0
N2 C13 H13B 112.0
C12 C13 H13B 112.0
H13A C13 H13B 109.7
C11 C14 C15 59.2(2)
C11 C14 H14A 117.9
C15 C14 H14A 117.9
C11 C14 H14B 117.9
C15 C14 H14B 117.9
H14A C14 H14B 115.0
C11 C15 C14 60.1(2)
C11 C15 H15A 117.8
C14 C15 H15A 117.8
C11 C15 H15B 117.8
C14 C15 H15B 117.8
H15A C15 H15B 114.9
N1 C16 C17 117.6(3)
N1 C16 C18 119.7(3)
C17 C16 C18 59.4(2)
N1 C16 H16A 116.1
C17 C16 H16A 116.1
C18 C16 H16A 116.1
F2 C17 C18 115.4(3)
F2 C17 C16 116.3(3)
C18 C17 C16 60.9(2)
F2 C17 H17A 117.4
C18 C17 H17A 117.4
C16 C17 H17A 117.4
C17 C18 C16 59.8(2)
C17 C18 H18A 117.8
C16 C18 H18A 117.8
C17 C18 H18B 117.8
C16 C18 H18B 117.8
H18A C18 H18B 114.9
O2 C19 O3 123.7(3)
O2 C19 C2 117.9(3)
O3 C19 C2 118.4(3)
C20 O4 H4O 109.5
O4 C20 H20A 109.5
O4 C20 H20B 109.5
H20A C20 H20B 109.5
O4 C20 H20C 109.5
H20A C20 H20C 109.5
H20B C20 H20C 109.5

loop_
_geom_bond_atom_site_label_1
_geom_bond_atom_site_label_2
_geom_bond_distance
Cl1 C7 1.737(3)
F1 C5 1.358(3)
F2 C17 1.381(4)
N1 C1 1.364(4)
N1 C8 1.402(4)
N1 C16 1.464(4)
N2 C6 1.390(4)
N2 C13 1.460(4)
N2 C10 1.476(4)
N3 C12 1.496(4)
N3 H3A 0.8900
N3 H3B 0.8900
N3 H3C 0.8900
O1 C3 1.239(4)
O2 C19 1.256(4)
O3 C19 1.258(4)
C1 C2 1.359(4)
C1 H1A 0.9300
C2 C3 1.448(4)
C2 C19 1.513(4)
C3 C9 1.474(4)
C4 C5 1.363(4)
C4 C9 1.402(4)
C4 H4A 0.9300
C5 C6 1.406(4)
C6 C7 1.401(4)
C7 C8 1.414(4)
C8 C9 1.409(4)
C10 C11 1.526(4)
C10 H10A 0.9700
C10 H10B 0.9700
C11 C15 1.494(4)
C11 C14 1.507(5)
C11 C12 1.510(5)
C12 C13 1.533(4)
C12 H12A 0.9800
C13 H13A 0.9700
C13 H13B 0.9700
C14 C15 1.516(5)
C14 H14A 0.9700
C14 H14B 0.9700
C15 H15A 0.9700
C15 H15B 0.9700
C16 C17 1.494(5)
C16 C18 1.511(5)
C16 H16A 0.9800
C17 C18 1.488(5)
C17 H17A 0.9800
C18 H18A 0.9700
C18 H18B 0.9700
O4 C20 1.414(4)
O4 H4O 0.8200
C20 H20A 0.9600
C20 H20B 0.9600
C20 H20C 0.9600

loop_
_geom_hbond_atom_site_label_D
_geom_hbond_atom_site_label_H
_geom_hbond_atom_site_label_A
_geom_hbond_site_symmetry_A
_geom_hbond_distance_DH
_geom_hbond_distance_HA
_geom_hbond_distance_DA
_geom_hbond_angle_DHA
N3 H3A O3 1_656 0.89 2.07 2.929(3) 161
N3 H3A O2 1_656 0.89 2.43 3.022(3) 124
O4 H4O O3 2_646 0.82 1.84 2.654(4) 173
N3 H3C O2 2_656 0.89 1.82 2.675(4) 159
N3 H3B O4 . 0.89 1.91 2.788(4) 171

loop_
_geom_torsion_atom_site_label_1
_geom_torsion_atom_site_label_2
_geom_torsion_atom_site_label_3
_geom_torsion_atom_site_label_4
_geom_torsion
C8 N1 C1 C2 -5.3(5)
C16 N1 C1 C2 158.7(3)
N1 C1 C2 C3 -2.0(5)
N1 C1 C2 C19 -175.7(3)
C1 C2 C3 O1 -175.5(3)
C19 C2 C3 O1 -2.2(6)
C1 C2 C3 C9 4.7(5)
C19 C2 C3 C9 178.1(3)
C9 C4 C5 F1 -173.7(3)
C9 C4 C5 C6 6.4(6)
C13 N2 C6 C7 144.3(4)
C10 N2 C6 C7 -62.9(5)
C13 N2 C6 C5 -32.8(5)
C10 N2 C6 C5 120.0(4)
F1 C5 C6 N2 -5.0(5)
C4 C5 C6 N2 174.8(3)
F1 C5 C6 C7 177.7(3)
C4 C5 C6 C7 -2.4(5)
N2 C6 C7 C8 175.9(3)
C5 C6 C7 C8 -6.8(5)
N2 C6 C7 Cl1 -11.2(5)
C5 C6 C7 Cl1 166.1(3)
C1 N1 C8 C9 9.1(5)
C16 N1 C8 C9 -154.2(3)
C1 N1 C8 C7 -169.5(3)
C16 N1 C8 C7 27.1(5)
C6 C7 C8 N1 -169.6(3)
Cl1 C7 C8 N1 17.8(5)
C6 C7 C8 C9 11.8(5)
Cl1 C7 C8 C9 -160.8(3)
C5 C4 C9 C8 -1.2(5)
C5 C4 C9 C3 178.8(3)
N1 C8 C9 C4 173.8(3)
C7 C8 C9 C4 -7.6(5)
N1 C8 C9 C3 -6.2(5)
C7 C8 C9 C3 172.4(3)
O1 C3 C9 C4 -0.4(5)
C2 C3 C9 C4 179.4(3)
O1 C3 C9 C8 179.6(3)
C2 C3 C9 C8 -0.6(5)
C6 N2 C10 C11 -174.7(3)
C13 N2 C10 C11 -18.7(3)
N2 C10 C11 C15 -155.8(3)
N2 C10 C11 C14 132.4(3)
N2 C10 C11 C12 -11.3(3)
C15 C11 C12 N3 -58.4(4)
C14 C11 C12 N3 15.2(4)
C10 C11 C12 N3 157.7(3)
C15 C11 C12 C13 179.1(3)
C14 C11 C12 C13 -107.2(3)
C10 C11 C12 C13 35.3(3)
C6 N2 C13 C12 -164.6(3)
C10 N2 C13 C12 40.0(3)
N3 C12 C13 N2 -168.4(3)
C11 C12 C13 N2 -44.7(3)
C12 C11 C14 C15 -111.7(3)
C10 C11 C14 C15 111.0(3)
C12 C11 C15 C14 112.2(3)
C10 C11 C15 C14 -109.3(4)
C1 N1 C16 C17 -108.0(3)
C8 N1 C16 C17 55.5(4)
C1 N1 C16 C18 -39.3(4)
C8 N1 C16 C18 124.2(3)
N1 C16 C17 F2 4.1(4)
C18 C16 C17 F2 -105.8(3)
N1 C16 C17 C18 109.9(3)
F2 C17 C18 C16 107.2(3)
N1 C16 C18 C17 -106.4(3)
C1 C2 C19 O2 139.6(3)
C3 C2 C19 O2 -33.9(5)
C1 C2 C19 O3 -39.5(4)
C3 C2 C19 O3 147.1(3)

loop_
_cod_related_entry_id
_cod_related_entry_database
_cod_related_entry_code
1 ChemSpider 30658064
